data_9002878
loop_
_publ_author_name
'Groat, L. A.'
'Chakoumakos, B. C.'
'Brouwer, D. H.'
'Hoffman, C. M.'
'Fyfe, C. A.'
'Morell, H.'
'Schultz, A. J.'

_publ_section_title
;The amblygonite (LiAlPO4F) - montebrasite (LiAlPO4OH) solid solution: A
 combined powder and single-crystal neutron diffraction and solid-state Li
 MAS, CP MAS, and REDOR NMR study Sample AF-46: from Karibib, South Africa at
 T = 100 K Natural Museum of Natural History, Washington D.C. #105914
;
_journal_name_full 'American Mineralogist'
_journal_page_first 195
_journal_page_last 210
_journal_volume 88
_journal_year 2003
_chemical_formula_sum 'Al F0.54 H0.44 Li1.02 O4.44 P'
_chemical_name_mineral Amblygonite
_space_group_IT_number 2
_symmetry_space_group_name_Hall '-P 1 (1/2*x+1/2*y,1/2*x-1/2*y,-z)'
_symmetry_space_group_name_H-M 'C -1'
_cell_angle_alpha 90.812
_cell_angle_beta 117.697
_cell_angle_gamma 91.294
_cell_length_a 6.6774
_cell_length_b 7.7086
_cell_length_c 6.9513
_cell_formula_units_Z 4
_cell_volume 316.605
_database_code_amcsd 0002967
_diffrn_ambient_temperature 100
_exptl_crystal_density_diffrn 3.079
_cod_original_formula_sum 'P Al O4.44 F.54 H.44 Li1.02'
_cod_database_code 9002878

loop_
_space_group_symop_operation_xyz
x,y,z
1/2+x,1/2+y,z
-x,-y,-z
1/2-x,1/2-y,-z

loop_
_atom_site_label
_atom_site_fract_x
_atom_site_fract_y
_atom_site_fract_z
_atom_site_occupancy
_atom_site_U_iso_or_equiv
P 0.98440 0.34098 0.26080 1.00000 0.00430
Al1 0.00000 0.00000 0.00000 1.00000 0.00400
Al2 0.00000 0.00000 0.50000 1.00000 0.00340
O1 -0.31670 0.01539 -0.15260 1.00000 0.00590
O2 0.29810 0.06028 0.58140 1.00000 0.00650
O3 0.10070 -0.22271 -0.38700 1.00000 0.00540
O4 0.02370 0.23331 0.09570 1.00000 0.00660
O 0.03310 0.08558 -0.23410 0.44000 0.00670
F 0.03310 0.08558 -0.23410 0.54000 0.00670
H 0.20280 0.13710 0.84450 0.44000 0.01800
Li1 0.05000 -0.32220 0.25300 0.35000 0.00800
Li2 0.06660 -0.32270 0.31300 0.67000 0.01100

loop_
_cod_related_entry_id
_cod_related_entry_database
_cod_related_entry_code
1 AMCSD 0002967
